data_2203089
loop_
_publ_author_name
'Shan Gao'
'Ji-Wei Liu'
'Li-Hua Huo'
'Hui Zhao'
'Jing-Gui Zhao'

_publ_section_title
;
 Bis[aquachlorobis(1,10-phenanthroline)manganese(II)]
 benzene-1,4-dioxyacetate dihydrate
;
_journal_issue 1
_journal_name_full 'Acta Crystallographica Section E'
_journal_page_first m113
_journal_page_last m115
_journal_paper_doi 10.1107/S1600536803028782
_journal_volume 60
_journal_year 2004
_chemical_formula_iupac '[Mn Cl (C12 H8 N2)2 (H2 O)]2 (C10 H8 O6), 2H2 O'
_chemical_formula_moiety 'C48 H36 Cl2 Mn2 N8 O2 1+, C10 H8 O6 1-, 2H2 O'
_chemical_formula_sum 'C58 H48 Cl2 Mn2 N8 O10'
_chemical_formula_weight 1197.82
_chemical_name_systematic
;
Bis[aquachlorobis(1,10-phenanthroline)manganese(II)]
benzene-1,4-dioxyacetate dihydrate
;
_space_group_IT_number 2
_symmetry_cell_setting triclinic
_symmetry_space_group_name_Hall '-P 1'
_symmetry_space_group_name_H-M 'P -1'
_atom_sites_solution_hydrogens geom
_atom_sites_solution_primary direct
_atom_sites_solution_secondary difmap
_cell_angle_alpha 62.13(3)
_cell_angle_beta 84.36(3)
_cell_angle_gamma 73.23(3)
_cell_formula_units_Z 1
_cell_length_a 10.030(2)
_cell_length_b 12.078(2)
_cell_length_c 12.858(3)
_cell_measurement_reflns_used 12078
_cell_measurement_temperature 293(2)
_cell_measurement_theta_max 26.70
_cell_measurement_theta_min 3.20
_cell_volume 1317.2(6)
_computing_cell_refinement RAPID-AUTO
_computing_data_collection 'RAPID-AUTO (Rigaku, 1998)'
_computing_data_reduction 'CrystalStructure (Rigaku/MSC, 2002)'
_computing_molecular_graphics 'ORTEP-3 (Farrugia, 1997)'
_computing_publication_material SHELXL97
_computing_structure_refinement 'SHELXL97 (Sheldrick, 1997)'
_computing_structure_solution 'SHELXS97 (Sheldrick, 1997)'
_diffrn_ambient_temperature 293(2)
_diffrn_detector_area_resol_mean 10.00
_diffrn_measured_fraction_theta_full 0.988
_diffrn_measured_fraction_theta_max 0.988
_diffrn_measurement_device_type 'Rigaku R-AXIS RAPID'
_diffrn_measurement_method \w
_diffrn_radiation_monochromator graphite
_diffrn_radiation_source 'fine-focus sealed tube'
_diffrn_radiation_type MoK\a
_diffrn_radiation_wavelength 0.71073
_diffrn_reflns_av_R_equivalents 0.0249
_diffrn_reflns_av_sigmaI/netI 0.0316
_diffrn_reflns_limit_h_max 12
_diffrn_reflns_limit_h_min -12
_diffrn_reflns_limit_k_max 15
_diffrn_reflns_limit_k_min -14
_diffrn_reflns_limit_l_max 16
_diffrn_reflns_limit_l_min -16
_diffrn_reflns_number 12055
_diffrn_reflns_theta_full 26.75
_diffrn_reflns_theta_max 26.75
_diffrn_reflns_theta_min 3.20
_diffrn_standards_decay_% 0
_diffrn_standards_interval_count 0
_diffrn_standards_interval_time 0
_diffrn_standards_number 0
_exptl_absorpt_coefficient_mu 0.651
_exptl_absorpt_correction_T_max 0.8918
_exptl_absorpt_correction_T_min 0.8187
_exptl_absorpt_correction_type multi-scan
_exptl_absorpt_process_details '(ABSCOR; Higashi, 1995)'
_exptl_crystal_colour colorless
_exptl_crystal_density_diffrn 1.510
_exptl_crystal_density_method 'not measured'
_exptl_crystal_description prism
_exptl_crystal_F_000 616
_exptl_crystal_size_max 0.32
_exptl_crystal_size_mid 0.27
_exptl_crystal_size_min 0.18
_refine_diff_density_max 0.428
_refine_diff_density_min -0.402
_refine_ls_extinction_method none
_refine_ls_goodness_of_fit_ref 1.014
_refine_ls_hydrogen_treatment mixed
_refine_ls_matrix_type full
_refine_ls_number_parameters 381
_refine_ls_number_reflns 5546
_refine_ls_number_restraints 6
_refine_ls_restrained_S_all 1.014
_refine_ls_R_factor_all 0.0580
_refine_ls_R_factor_gt 0.0393
_refine_ls_shift/su_max 0.001
_refine_ls_shift/su_mean <0.001
_refine_ls_structure_factor_coef Fsqd
_refine_ls_weighting_details 'calc w = 1/[\s^2^(Fo^2^)+(0.0537P)^2^+0.3788P] where P = (Fo^2^+2Fc^2^)/3'
_refine_ls_weighting_scheme calc
_refine_ls_wR_factor_gt 0.0932
_refine_ls_wR_factor_ref 0.0985
_reflns_number_gt 4318
_reflns_number_total 5546
_reflns_threshold_expression I>2\s(I)
_cod_data_source_file ng6005.cif
_cod_data_source_block I
_cod_depositor_comments
;
The following automatic conversions were performed:

'_chemical_melting_point' value 'not measured' was changed to '?' -
the value is undefined or not given.

Automatic conversion script
Id: cif_fix_values 1646 2011-03-28 12:23:43Z adriana 

The following automatic conversions were performed:

'_chemical_melting_point' value 'not measured' was changed to '?' -
the value is undefined or not given.

Automatic conversion script
Id: cif_fix_values 1715 2011-07-08 13:25:40Z adriana 
;
_cod_original_cell_volume 1317.1(6)
_cod_database_code 2203089
_cod_database_fobs_code 2203089

loop_
_symmetry_equiv_pos_as_xyz
'x, y, z'
'-x, -y, -z'

loop_
_atom_site_label
_atom_site_fract_x
_atom_site_fract_y
_atom_site_fract_z
_atom_site_U_iso_or_equiv
_atom_site_adp_type
_atom_site_calc_flag
_atom_site_refinement_flags
_atom_site_occupancy
_atom_site_type_symbol
Mn1 0.17515(3) 0.16189(3) 0.21543(3) 0.02842(10) Uani d . 1 Mn
Cl1 0.04440(6) 0.17977(6) 0.37854(5) 0.03930(15) Uani d . 1 Cl
O1W 0.01681(16) 0.31390(16) 0.08350(14) 0.0362(4) Uani d D 1 O
H30B 0.028(3) 0.347(2) 0.0109(10) 0.054 Uiso d D 1 H
H30A -0.047(2) 0.363(2) 0.1014(19) 0.054 Uiso d D 1 H
O2W 1.1421(4) 0.4219(4) 0.3805(5) 0.1413(14) Uani d D 1 O
H31A 1.109(6) 0.357(4) 0.406(6) 0.212 Uiso d D 1 H
H31B 1.084(5) 0.490(3) 0.333(5) 0.212 Uiso d D 1 H
O1 0.95987(17) 0.57918(17) 0.15818(15) 0.0428(4) Uani d . 1 O
O2 0.81140(16) 0.48565(16) 0.13570(14) 0.0387(4) Uani d . 1 O
O3 0.65494(16) 0.52592(17) 0.30351(14) 0.0405(4) Uani d . 1 O
N1 0.11898(19) -0.01341(18) 0.23091(17) 0.0333(4) Uani d . 1 N
N2 0.27220(18) 0.12398(18) 0.05925(16) 0.0327(4) Uani d . 1 N
N3 0.31549(17) 0.28634(17) 0.19054(16) 0.0294(4) Uani d . 1 N
N4 0.38393(18) 0.02289(17) 0.32202(16) 0.0306(4) Uani d . 1 N
C1 0.0489(2) -0.0842(2) 0.3182(2) 0.0437(6) Uani d . 1 C
H1 0.0269 -0.0654 0.3813 0.052 Uiso calc R 1 H
C2 0.0070(3) -0.1857(3) 0.3188(3) 0.0538(7) Uani d . 1 C
H2 -0.0405 -0.2338 0.3818 0.065 Uiso calc R 1 H
C3 0.0366(3) -0.2130(3) 0.2266(3) 0.0524(7) Uani d . 1 C
H3 0.0067 -0.2782 0.2248 0.063 Uiso calc R 1 H
C4 0.1128(2) -0.1423(2) 0.1338(2) 0.0422(6) Uani d . 1 C
C5 0.1497(3) -0.1658(3) 0.0340(3) 0.0538(7) Uani d . 1 C
H5 0.1197 -0.2285 0.0275 0.065 Uiso calc R 1 H
C6 0.2271(3) -0.0988(3) -0.0506(3) 0.0551(7) Uani d . 1 C
H6 0.2513 -0.1173 -0.1137 0.066 Uiso calc R 1 H
C7 0.2728(3) 0.0000(2) -0.0451(2) 0.0422(6) Uani d . 1 C
C8 0.3551(3) 0.0714(3) -0.1301(2) 0.0533(7) Uani d . 1 C
H8 0.3829 0.0551 -0.1939 0.064 Uiso calc R 1 H
C9 0.3943(3) 0.1647(3) -0.1189(2) 0.0512(7) Uani d . 1 C
H9 0.4498 0.2116 -0.1742 0.061 Uiso calc R 1 H
C10 0.3495(2) 0.1884(2) -0.0230(2) 0.0407(5) Uani d . 1 C
H10 0.3755 0.2531 -0.0168 0.049 Uiso calc R 1 H
C11 0.2346(2) 0.0296(2) 0.0492(2) 0.0324(5) Uani d . 1 C
C12 0.1528(2) -0.0435(2) 0.1408(2) 0.0326(5) Uani d . 1 C
C13 0.2818(2) 0.4150(2) 0.1267(2) 0.0367(5) Uani d . 1 C
H13 0.1935 0.4578 0.0899 0.044 Uiso calc R 1 H
C14 0.3726(3) 0.4888(2) 0.1121(2) 0.0430(6) Uani d . 1 C
H14 0.3448 0.5788 0.0664 0.052 Uiso calc R 1 H
C15 0.5022(2) 0.4282(2) 0.1654(2) 0.0396(5) Uani d . 1 C
H15 0.5643 0.4763 0.1553 0.048 Uiso calc R 1 H
C16 0.5413(2) 0.2924(2) 0.2358(2) 0.0328(5) Uani d . 1 C
C17 0.6745(2) 0.2219(3) 0.2975(2) 0.0395(5) Uani d . 1 C
H17 0.7394 0.2665 0.2901 0.047 Uiso calc R 1 H
C18 0.7067(2) 0.0919(3) 0.3660(2) 0.0407(6) Uani d . 1 C
H18 0.7927 0.0485 0.4068 0.049 Uiso calc R 1 H
C19 0.6110(2) 0.0193(2) 0.37698(19) 0.0333(5) Uani d . 1 C
C20 0.6406(2) -0.1169(2) 0.4456(2) 0.0408(6) Uani d . 1 C
H20 0.7252 -0.1642 0.4881 0.049 Uiso calc R 1 H
C21 0.5456(3) -0.1790(2) 0.4497(2) 0.0441(6) Uani d . 1 C
H21 0.5652 -0.2691 0.4933 0.053 Uiso calc R 1 H
C22 0.4178(3) -0.1056(2) 0.3873(2) 0.0389(5) Uani d . 1 C
H22 0.3529 -0.1491 0.3917 0.047 Uiso calc R 1 H
C23 0.4799(2) 0.0853(2) 0.31632(18) 0.0283(4) Uani d . 1 C
C24 0.4440(2) 0.2248(2) 0.24540(18) 0.0274(4) Uani d . 1 C
C25 0.8603(2) 0.5282(2) 0.18947(19) 0.0313(5) Uani d . 1 C
C26 0.7998(2) 0.5154(2) 0.3071(2) 0.0371(5) Uani d . 1 C
H26B 0.8475 0.4319 0.3705 0.045 Uiso calc R 1 H
H26A 0.8128 0.5836 0.3217 0.045 Uiso calc R 1 H
C27 0.5833(2) 0.5119(2) 0.40402(19) 0.0327(5) Uani d . 1 C
C28 0.6437(3) 0.4663(3) 0.5133(2) 0.0403(6) Uani d . 1 C
H28 0.735(3) 0.446(3) 0.528(3) 0.058(8) Uiso d . 1 H
C29 0.4396(2) 0.5457(3) 0.3911(2) 0.0407(6) Uani d . 1 C
H29 0.404(3) 0.576(3) 0.317(2) 0.046(7) Uiso d . 1 H

loop_
_atom_site_aniso_label
_atom_site_aniso_U_11
_atom_site_aniso_U_22
_atom_site_aniso_U_33
_atom_site_aniso_U_12
_atom_site_aniso_U_13
_atom_site_aniso_U_23
Mn1 0.02759(17) 0.03185(18) 0.02970(18) -0.01050(13) 0.00263(12) -0.01624(14)
Cl1 0.0383(3) 0.0478(3) 0.0307(3) -0.0096(2) 0.0050(2) -0.0192(3)
O1W 0.0348(8) 0.0414(9) 0.0286(8) -0.0031(7) 0.0039(7) -0.0177(7)
O2W 0.119(3) 0.120(3) 0.173(4) -0.023(2) -0.054(3) -0.052(3)
O1 0.0417(9) 0.0544(10) 0.0437(10) -0.0263(8) 0.0169(8) -0.0273(9)
O2 0.0367(8) 0.0512(10) 0.0374(9) -0.0151(7) 0.0085(7) -0.0273(8)
O3 0.0311(8) 0.0637(11) 0.0322(9) -0.0173(8) 0.0123(7) -0.0262(8)
N1 0.0324(9) 0.0373(10) 0.0347(10) -0.0136(8) 0.0050(8) -0.0186(9)
N2 0.0314(9) 0.0335(9) 0.0316(10) -0.0072(8) 0.0038(8) -0.0151(8)
N3 0.0277(9) 0.0293(9) 0.0292(10) -0.0069(7) -0.0007(7) -0.0120(8)
N4 0.0324(9) 0.0306(9) 0.0293(10) -0.0090(8) 0.0020(7) -0.0142(8)
C1 0.0389(13) 0.0454(14) 0.0486(15) -0.0177(11) 0.0112(11) -0.0214(12)
C2 0.0471(15) 0.0447(15) 0.070(2) -0.0239(13) 0.0125(14) -0.0222(14)
C3 0.0454(15) 0.0411(14) 0.080(2) -0.0185(12) 0.0015(14) -0.0313(15)
C4 0.0350(12) 0.0388(13) 0.0585(17) -0.0052(10) -0.0066(11) -0.0282(12)
C5 0.0508(15) 0.0517(16) 0.078(2) -0.0050(13) -0.0101(15) -0.0476(16)
C6 0.0583(17) 0.0608(17) 0.0586(18) 0.0013(14) -0.0078(14) -0.0456(16)
C7 0.0429(13) 0.0450(13) 0.0357(13) 0.0027(11) -0.0035(10) -0.0238(11)
C8 0.0621(17) 0.0546(16) 0.0339(14) 0.0023(14) 0.0067(12) -0.0242(13)
C9 0.0531(16) 0.0457(14) 0.0363(14) -0.0036(12) 0.0148(12) -0.0121(12)
C10 0.0398(12) 0.0364(12) 0.0399(14) -0.0076(10) 0.0073(10) -0.0153(11)
C11 0.0292(11) 0.0336(11) 0.0326(12) -0.0002(9) -0.0022(9) -0.0181(10)
C12 0.0270(10) 0.0331(11) 0.0401(13) -0.0034(9) -0.0027(9) -0.0206(10)
C13 0.0344(12) 0.0322(11) 0.0380(13) -0.0064(9) -0.0028(10) -0.0125(10)
C14 0.0485(14) 0.0312(12) 0.0469(15) -0.0146(11) 0.0025(11) -0.0141(11)
C15 0.0424(13) 0.0423(13) 0.0419(14) -0.0222(11) 0.0059(10) -0.0204(11)
C16 0.0315(11) 0.0424(12) 0.0315(12) -0.0147(10) 0.0047(9) -0.0208(10)
C17 0.0308(11) 0.0540(15) 0.0414(14) -0.0176(11) 0.0033(10) -0.0252(12)
C18 0.0253(11) 0.0571(15) 0.0414(14) -0.0071(11) -0.0029(10) -0.0257(12)
C19 0.0298(11) 0.0397(12) 0.0275(11) -0.0023(9) 0.0000(9) -0.0170(10)
C20 0.0365(12) 0.0425(13) 0.0330(13) 0.0027(11) -0.0044(10) -0.0156(11)
C21 0.0554(15) 0.0294(11) 0.0359(13) -0.0006(11) 0.0005(11) -0.0118(11)
C22 0.0439(13) 0.0338(12) 0.0384(13) -0.0109(10) 0.0029(10) -0.0163(11)
C23 0.0286(10) 0.0317(11) 0.0250(11) -0.0055(9) 0.0022(8) -0.0152(9)
C24 0.0267(10) 0.0341(11) 0.0246(10) -0.0094(9) 0.0025(8) -0.0157(9)
C25 0.0283(10) 0.0313(11) 0.0312(12) -0.0061(9) 0.0046(9) -0.0139(10)
C26 0.0323(11) 0.0493(14) 0.0366(13) -0.0158(10) 0.0101(9) -0.0244(11)
C27 0.0348(11) 0.0354(11) 0.0309(12) -0.0132(9) 0.0114(9) -0.0177(10)
C28 0.0287(11) 0.0542(15) 0.0362(13) -0.0096(11) 0.0076(10) -0.0218(12)
C29 0.0365(12) 0.0570(15) 0.0260(12) -0.0112(11) 0.0027(10) -0.0184(11)

loop_
_atom_type_symbol
_atom_type_description
_atom_type_scat_dispersion_real
_atom_type_scat_dispersion_imag
_atom_type_scat_source
C C 0.0033 0.0016 'International Tables Vol C Tables 4.2.6.8 and 6.1.1.4'
H H 0.0000 0.0000 'International Tables Vol C Tables 4.2.6.8 and 6.1.1.4'
N N 0.0061 0.0033 'International Tables Vol C Tables 4.2.6.8 and 6.1.1.4'
O O 0.0106 0.0060 'International Tables Vol C Tables 4.2.6.8 and 6.1.1.4'
Cl Cl 0.1484 0.1585 'International Tables Vol C Tables 4.2.6.8 and 6.1.1.4'
Mn Mn 0.3368 0.7283 'International Tables Vol C Tables 4.2.6.8 and 6.1.1.4'

loop_
_geom_angle_atom_site_label_1
_geom_angle_atom_site_label_2
_geom_angle_atom_site_label_3
_geom_angle_site_symmetry_1
_geom_angle_site_symmetry_3
_geom_angle
_geom_angle_publ_flag
O1W Mn1 Cl1 . . 93.84(5) yes
O1W Mn1 N1 . . 98.75(7) yes
O1W Mn1 N2 . . 83.90(7) yes
O1W Mn1 N3 . . 96.23(7) yes
O1W Mn1 N4 . . 165.48(6) yes
N1 Mn1 Cl1 . . 97.68(6) yes
N1 Mn1 N2 . . 72.55(7) yes
N1 Mn1 N4 . . 88.98(7) yes
N2 Mn1 Cl1 . . 169.42(5) yes
N2 Mn1 N4 . . 86.77(7) yes
N3 Mn1 Cl1 . . 99.53(5) yes
N3 Mn1 N1 . . 156.31(7) yes
N3 Mn1 N2 . . 91.00(7) yes
N3 Mn1 N4 . . 72.80(7) yes
N4 Mn1 Cl1 . . 97.30(5) yes
Mn1 O1W H30B . . 124.5(17) ?
Mn1 O1W H30A . . 119.8(17) ?
H30B O1W H30A . . 111.5(16) ?
H31A O2W H31B . . 110(6) ?
C27 O3 C26 . . 117.49(17) ?
C1 N1 C12 . . 118.0(2) ?
C1 N1 Mn1 . . 125.03(17) ?
C12 N1 Mn1 . . 116.85(15) ?
C10 N2 C11 . . 117.8(2) ?
C10 N2 Mn1 . . 127.74(16) ?
C11 N2 Mn1 . . 114.32(14) ?
C13 N3 C24 . . 118.12(19) ?
C13 N3 Mn1 . . 124.70(15) ?
C24 N3 Mn1 . . 117.18(14) ?
C22 N4 C23 . . 117.56(19) ?
C22 N4 Mn1 . . 128.44(16) ?
C23 N4 Mn1 . . 113.99(13) ?
N1 C1 C2 . . 122.7(3) ?
N1 C1 H1 . . 118.6 ?
C2 C1 H1 . . 118.6 ?
C3 C2 C1 . . 119.3(3) ?
C3 C2 H2 . . 120.3 ?
C1 C2 H2 . . 120.3 ?
C2 C3 C4 . . 119.7(2) ?
C2 C3 H3 . . 120.2 ?
C4 C3 H3 . . 120.2 ?
C12 C4 C3 . . 117.4(2) ?
C12 C4 C5 . . 119.4(2) ?
C3 C4 C5 . . 123.3(2) ?
C6 C5 C4 . . 121.1(2) ?
C6 C5 H5 . . 119.4 ?
C4 C5 H5 . . 119.4 ?
C5 C6 C7 . . 121.1(3) ?
C5 C6 H6 . . 119.4 ?
C7 C6 H6 . . 119.4 ?
C8 C7 C11 . . 117.1(2) ?
C8 C7 C6 . . 123.3(2) ?
C11 C7 C6 . . 119.6(2) ?
C9 C8 C7 . . 119.9(2) ?
C9 C8 H8 . . 120.0 ?
C7 C8 H8 . . 120.0 ?
C8 C9 C10 . . 118.9(3) ?
C8 C9 H9 . . 120.6 ?
C10 C9 H9 . . 120.6 ?
N2 C10 C9 . . 123.5(2) ?
N2 C10 H10 . . 118.3 ?
C9 C10 H10 . . 118.3 ?
N2 C11 C7 . . 122.9(2) ?
N2 C11 C12 . . 117.85(19) ?
C7 C11 C12 . . 119.3(2) ?
N1 C12 C4 . . 122.8(2) ?
N1 C12 C11 . . 117.76(19) ?
C4 C12 C11 . . 119.4(2) ?
N3 C13 C14 . . 123.0(2) ?
N3 C13 H13 . . 118.5 ?
C14 C13 H13 . . 118.5 ?
C15 C14 C13 . . 119.5(2) ?
C15 C14 H14 . . 120.3 ?
C13 C14 H14 . . 120.3 ?
C14 C15 C16 . . 119.4(2) ?
C14 C15 H15 . . 120.3 ?
C16 C15 H15 . . 120.3 ?
C15 C16 C24 . . 117.6(2) ?
C15 C16 C17 . . 122.7(2) ?
C24 C16 C17 . . 119.6(2) ?
C18 C17 C16 . . 120.8(2) ?
C18 C17 H17 . . 119.6 ?
C16 C17 H17 . . 119.6 ?
C17 C18 C19 . . 121.2(2) ?
C17 C18 H18 . . 119.4 ?
C19 C18 H18 . . 119.4 ?
C20 C19 C23 . . 117.1(2) ?
C20 C19 C18 . . 123.5(2) ?
C23 C19 C18 . . 119.4(2) ?
C21 C20 C19 . . 120.0(2) ?
C21 C20 H20 . . 120.0 ?
C19 C20 H20 . . 120.0 ?
C20 C21 C22 . . 119.0(2) ?
C20 C21 H21 . . 120.5 ?
C22 C21 H21 . . 120.5 ?
N4 C22 C21 . . 123.6(2) ?
N4 C22 H22 . . 118.2 ?
C21 C22 H22 . . 118.2 ?
N4 C23 C19 . . 122.7(2) ?
N4 C23 C24 . . 117.83(18) ?
C19 C23 C24 . . 119.4(2) ?
N3 C24 C16 . . 122.3(2) ?
N3 C24 C23 . . 118.19(19) ?
C16 C24 C23 . . 119.48(19) ?
O2 C25 O1 . . 126.0(2) ?
O2 C25 C26 . . 118.56(19) ?
O1 C25 C26 . . 115.4(2) ?
O3 C26 C25 . . 109.14(18) ?
O3 C26 H26B . . 109.9 ?
C25 C26 H26B . . 109.9 ?
O3 C26 H26A . . 109.9 ?
C25 C26 H26A . . 109.9 ?
H26B C26 H26A . . 108.3 ?
C28 C27 O3 . . 125.1(2) ?
C28 C27 C29 . . 119.2(2) ?
O3 C27 C29 . . 115.7(2) ?
C27 C28 C29 . 2_666 119.9(2) ?
C27 C28 H28 . . 124.6(19) ?
C29 C28 H28 2_666 . 115.5(19) ?
C27 C29 C28 . 2_666 120.9(2) ?
C27 C29 H29 . . 116.4(16) ?
C28 C29 H29 2_666 . 122.6(16) ?

loop_
_geom_bond_atom_site_label_1
_geom_bond_atom_site_label_2
_geom_bond_site_symmetry_2
_geom_bond_distance
_geom_bond_publ_flag
Mn1 Cl1 . 2.4260(10) yes
Mn1 O1W . 2.169(2) yes
Mn1 N1 . 2.261(2) yes
Mn1 N2 . 2.326(2) yes
Mn1 N3 . 2.242(2) yes
Mn1 N4 . 2.338(2) yes
O1W H30B . 0.83(2) ?
O1W H30A . 0.83(2) ?
O2W H31A . 0.85(6) ?
O2W H31B . 0.84(5) ?
O1 C25 . 1.258(3) ?
O2 C25 . 1.236(3) ?
O3 C27 . 1.378(3) ?
O3 C26 . 1.425(3) ?
N1 C1 . 1.334(3) ?
N1 C12 . 1.354(3) ?
N2 C10 . 1.320(3) ?
N2 C11 . 1.362(3) ?
N3 C13 . 1.327(3) ?
N3 C24 . 1.359(3) ?
N4 C22 . 1.327(3) ?
N4 C23 . 1.362(3) ?
C1 C2 . 1.402(4) ?
C1 H1 . 0.9300 ?
C2 C3 . 1.358(4) ?
C2 H2 . 0.9300 ?
C3 C4 . 1.408(4) ?
C3 H3 . 0.9300 ?
C4 C12 . 1.406(3) ?
C4 C5 . 1.432(4) ?
C5 C6 . 1.347(4) ?
C5 H5 . 0.9300 ?
C6 C7 . 1.429(4) ?
C6 H6 . 0.9300 ?
C7 C8 . 1.404(4) ?
C7 C11 . 1.406(3) ?
C8 C9 . 1.365(4) ?
C8 H8 . 0.9300 ?
C9 C10 . 1.397(4) ?
C9 H9 . 0.9300 ?
C10 H10 . 0.9300 ?
C11 C12 . 1.447(3) ?
C13 C14 . 1.392(3) ?
C13 H13 . 0.9300 ?
C14 C15 . 1.361(4) ?
C14 H14 . 0.9300 ?
C15 C16 . 1.405(3) ?
C15 H15 . 0.9300 ?
C16 C24 . 1.406(3) ?
C16 C17 . 1.436(3) ?
C17 C18 . 1.347(4) ?
C17 H17 . 0.9300 ?
C18 C19 . 1.433(3) ?
C18 H18 . 0.9300 ?
C19 C20 . 1.409(3) ?
C19 C23 . 1.410(3) ?
C20 C21 . 1.356(4) ?
C20 H20 . 0.9300 ?
C21 C22 . 1.399(3) ?
C21 H21 . 0.9300 ?
C22 H22 . 0.9300 ?
C23 C24 . 1.441(3) ?
C25 C26 . 1.528(3) ?
C26 H26B . 0.9700 ?
C26 H26A . 0.9700 ?
C27 C28 . 1.377(3) ?
C27 C29 . 1.384(3) ?
C28 C29 2_666 1.390(3) ?
C28 H28 . 0.90(3) ?
C29 C28 2_666 1.390(3) ?
C29 H29 . 0.91(3) ?

loop_
_geom_hbond_atom_site_label_D
_geom_hbond_atom_site_label_H
_geom_hbond_atom_site_label_A
_geom_hbond_site_symmetry_A
_geom_hbond_distance_DH
_geom_hbond_distance_HA
_geom_hbond_distance_DA
_geom_hbond_angle_DHA
_geom_hbond_publ_flag
O1W H30B O1 2_665 0.83(2) 1.93(2) 2.767(2) 175(3) yes
O1W H30A O2 1_455 0.83(2) 1.92(2) 2.750(2) 177(3) yes
O2W H31A Cl1 1_655 0.85(6) 2.58(4) 3.352(4) 152(7) yes
O2W H31B O1 . 0.84(5) 2.29(5) 3.012(5) 143(7) yes

loop_
_geom_torsion_atom_site_label_1
_geom_torsion_atom_site_label_2
_geom_torsion_atom_site_label_3
_geom_torsion_atom_site_label_4
_geom_torsion_site_symmetry_4
_geom_torsion
O1W Mn1 N1 C1 . -102.39(19)
N3 Mn1 N1 C1 . 129.0(2)
N2 Mn1 N1 C1 . 176.9(2)
N4 Mn1 N1 C1 . 89.95(19)
Cl1 Mn1 N1 C1 . -7.28(19)
O1W Mn1 N1 C12 . 73.74(16)
N3 Mn1 N1 C12 . -54.9(3)
N2 Mn1 N1 C12 . -6.99(15)
N4 Mn1 N1 C12 . -93.92(16)
Cl1 Mn1 N1 C12 . 168.85(15)
O1W Mn1 N2 C10 . 80.5(2)
N3 Mn1 N2 C10 . -15.64(19)
N1 Mn1 N2 C10 . -178.3(2)
N4 Mn1 N2 C10 . -88.4(2)
Cl1 Mn1 N2 C10 . 158.7(2)
O1W Mn1 N2 C11 . -94.40(15)
N3 Mn1 N2 C11 . 169.44(15)
N1 Mn1 N2 C11 . 6.78(14)
N4 Mn1 N2 C11 . 96.73(15)
Cl1 Mn1 N2 C11 . -16.3(4)
O1W Mn1 N3 C13 . 9.97(18)
N1 Mn1 N3 C13 . 139.0(2)
N2 Mn1 N3 C13 . 93.94(18)
N4 Mn1 N3 C13 . -179.76(19)
Cl1 Mn1 N3 C13 . -85.00(18)
O1W Mn1 N3 C24 . -170.20(15)
N1 Mn1 N3 C24 . -41.2(3)
N2 Mn1 N3 C24 . -86.23(15)
N4 Mn1 N3 C24 . 0.07(14)
Cl1 Mn1 N3 C24 . 94.83(15)
O1W Mn1 N4 C22 . -138.6(3)
N3 Mn1 N4 C22 . 179.3(2)
N1 Mn1 N4 C22 . -16.05(19)
N2 Mn1 N4 C22 . -88.6(2)
Cl1 Mn1 N4 C22 . 81.56(19)
O1W Mn1 N4 C23 . 42.8(3)
N3 Mn1 N4 C23 . 0.70(14)
N1 Mn1 N4 C23 . 165.32(14)
N2 Mn1 N4 C23 . 92.74(15)
Cl1 Mn1 N4 C23 . -97.07(14)
C12 N1 C1 C2 . -1.3(4)
Mn1 N1 C1 C2 . 174.76(19)
N1 C1 C2 C3 . -0.9(4)
C1 C2 C3 C4 . 2.1(4)
C2 C3 C4 C12 . -1.1(4)
C2 C3 C4 C5 . 179.3(3)
C12 C4 C5 C6 . 2.9(4)
C3 C4 C5 C6 . -177.5(3)
C4 C5 C6 C7 . -1.3(4)
C5 C6 C7 C8 . 179.1(3)
C5 C6 C7 C11 . -1.0(4)
C11 C7 C8 C9 . -0.1(4)
C6 C7 C8 C9 . 179.8(3)
C7 C8 C9 C10 . -0.9(4)
C11 N2 C10 C9 . -0.1(3)
Mn1 N2 C10 C9 . -174.85(18)
C8 C9 C10 N2 . 1.0(4)
C10 N2 C11 C7 . -0.9(3)
Mn1 N2 C11 C7 . 174.52(17)
C10 N2 C11 C12 . 178.48(19)
Mn1 N2 C11 C12 . -6.1(2)
C8 C7 C11 N2 . 1.0(3)
C6 C7 C11 N2 . -178.9(2)
C8 C7 C11 C12 . -178.4(2)
C6 C7 C11 C12 . 1.7(3)
C1 N1 C12 C4 . 2.4(3)
Mn1 N1 C12 C4 . -174.02(16)
C1 N1 C12 C11 . -177.1(2)
Mn1 N1 C12 C11 . 6.5(2)
C3 C4 C12 N1 . -1.2(3)
C5 C4 C12 N1 . 178.4(2)
C3 C4 C12 C11 . 178.3(2)
C5 C4 C12 C11 . -2.1(3)
N2 C11 C12 N1 . -0.1(3)
C7 C11 C12 N1 . 179.36(19)
N2 C11 C12 C4 . -179.59(19)
C7 C11 C12 C4 . -0.1(3)
C24 N3 C13 C14 . 1.0(3)
Mn1 N3 C13 C14 . -179.19(18)
N3 C13 C14 C15 . -0.2(4)
C13 C14 C15 C16 . -1.0(4)
C14 C15 C16 C24 . 1.4(3)
C14 C15 C16 C17 . -178.2(2)
C15 C16 C17 C18 . 178.6(2)
C24 C16 C17 C18 . -1.0(3)
C16 C17 C18 C19 . 1.7(4)
C17 C18 C19 C20 . 178.8(2)
C17 C18 C19 C23 . -0.9(3)
C23 C19 C20 C21 . 1.0(3)
C18 C19 C20 C21 . -178.6(2)
C19 C20 C21 C22 . -1.5(4)
C23 N4 C22 C21 . 0.0(3)
Mn1 N4 C22 C21 . -178.56(17)
C20 C21 C22 N4 . 1.0(4)
C22 N4 C23 C19 . -0.5(3)
Mn1 N4 C23 C19 . 178.30(16)
C22 N4 C23 C24 . 179.85(19)
Mn1 N4 C23 C24 . -1.4(2)
C20 C19 C23 N4 . 0.0(3)
C18 C19 C23 N4 . 179.7(2)
C20 C19 C23 C24 . 179.64(19)
C18 C19 C23 C24 . -0.7(3)
C13 N3 C24 C16 . -0.5(3)
Mn1 N3 C24 C16 . 179.63(16)
C13 N3 C24 C23 . 179.03(19)
Mn1 N3 C24 C23 . -0.8(2)
C15 C16 C24 N3 . -0.7(3)
C17 C16 C24 N3 . 179.0(2)
C15 C16 C24 C23 . 179.8(2)
C17 C16 C24 C23 . -0.6(3)
N4 C23 C24 N3 . 1.5(3)
C19 C23 C24 N3 . -178.19(19)
N4 C23 C24 C16 . -178.94(19)
C19 C23 C24 C16 . 1.4(3)
C27 O3 C26 C25 . 177.65(18)
O2 C25 C26 O3 . -33.1(3)
O1 C25 C26 O3 . 148.8(2)
C26 O3 C27 C28 . -12.0(3)
C26 O3 C27 C29 . 168.8(2)
O3 C27 C28 C29 2_666 -178.9(2)
C29 C27 C28 C29 2_666 0.3(4)
C28 C27 C29 C28 2_666 -0.3(4)
O3 C27 C29 C28 2_666 179.0(2)
